data_1514184
loop_
_publ_author_name
'Bellettato, Michela'
'Bonoldi, Lucia'
'Cruciani, Giuseppe'
'Flego, Cristina'
'Guidetti, Stefania'
'Millini, Roberto'
'Montanari, Erica'
'Parker, Wallace O&#x2019;Neil'
'Zanardi, Stefano'

_publ_section_title
;
 Flexible Structure of a Thermally Stable Hybrid Aluminosilicate Built
 with Only the Three-Ring Unit
;
_journal_issue 14
_journal_name_full 'The Journal of Physical Chemistry C'
_journal_page_first 7458
_journal_paper_doi 10.1021/jp5005133
_journal_volume 118
_journal_year 2014
_chemical_formula_sum 'C6 Al K0.883 O7.255 Si2'
_chemical_formula_weight 305.808
_space_group_IT_number 14
_symmetry_Int_Tables_number 14
_symmetry_space_group_name_Hall '-P 2yab'
_symmetry_space_group_name_H-M 'P 1 21/a 1'
_audit_creation_method 'from EXP file using GSAS2CIF'
_cell_angle_alpha 90.000
_cell_angle_beta 109.924(2)
_cell_angle_gamma 90.000
_cell_formula_units_Z 4
_cell_length_a 10.8310(3)
_cell_length_b 10.4782(4)
_cell_length_c 10.6059(4)
_cell_volume 1131.61(7)
_cod_data_source_file jp5005133_si_002.cif
_cod_data_source_block ECS-17_as_synthesized
_cod_depositor_comments
;Adding full bibliography for
 ./tmp-cod-update-bibliographies-10461/cifs/1514184.cif.
;
_cod_original_cell_volume 1131.6(1)
_cod_original_sg_symbol_Hall -P_2yab
_cod_original_formula_sum 'Al Si2 O7.255 K0.883 C6'
_cod_database_code 1514184

loop_
_symmetry_equiv_pos_site_id
_symmetry_equiv_pos_as_xyz
1 x,y,z
2 1/2-x,1/2+y,-z
3 -x,-y,-z
4 1/2+x,1/2-y,z

loop_
_atom_site_label
_atom_site_type_symbol
_atom_site_fract_x
_atom_site_fract_y
_atom_site_fract_z
_atom_site_occupancy
_atom_site_symmetry_multiplicity
_atom_site_Wyckoff_symbol
_atom_site_calc_flag
_atom_site_thermal_displace_type
_atom_site_U_iso_or_equiv
Al Al -0.0386(5) 0.1787(4) 0.0802(4) 1.000 4 e d Uiso 0.01000
Si1 Si 0.2491(5) 0.1916(4) 0.2010(4) 1.000 4 e d Uiso 0.01000
Si2 Si 0.1235(4) -0.0510(4) 0.1988(4) 1.000 4 e d Uiso 0.01000
O1 O 0.1102(6) -0.1636(4) 0.0917(3) 1.000 4 e d Uiso 0.01500
O2 O 0.2393(4) 0.0408(3) 0.1957(5) 1.000 4 e d Uiso 0.01500
O3 O 0.3573(7) 0.2381(5) 0.1394(5) 1.000 4 e d Uiso 0.01500
O4 O -0.0124(4) 0.0296(4) 0.1493(5) 1.000 4 e d Uiso 0.01500
O5 O 0.1097(5) 0.2543(4) 0.1196(6) 1.000 4 e d Uiso 0.01500
X1 K 0.5873(9) 0.0901(10) 0.9221(11) 0.57(1) 4 e d Uiso 0.03000
X2 K 0.1982(18) 0.1497(15) 0.8049(17) 0.32(1) 4 e d Uiso 0.03000
C1 C 0.3047(4) 0.2455(3) 0.3904(3) 1.000 4 e d Uiso 0.05000
C2 C 0.3370(5) 0.3740(4) 0.3935(3) 1.000 4 e d Uiso 0.05000
C3 C 0.3603(0) 0.4439(3) 0.5106(3) 1.000 4 e d Uiso 0.05000
C4 C 0.2957(0) 0.1868(3) 0.5044(3) 1.000 4 e d Uiso 0.05000
C5 C 0.3191(5) 0.2567(4) 0.6215(3) 1.000 4 e d Uiso 0.05000
C6 C 0.3514(4) 0.3852(3) 0.6247(3) 1.000 4 e d Uiso 0.05000
W1 O 0.7368(28) -0.0710(26) 0.1334(30) 0.55(3) 4 e d Uiso 0.04000
W2 O 0.482(6) 0.031(5) 0.619(5) 0.27(2) 4 e d Uiso 0.04000
W3 O 0.4611(34) 0.017(4) 0.7437(28) 0.48(3) 4 e d Uiso 0.04000
W4 O 0.5633(29) 0.0428(28) 0.1630(25) 0.53(3) 4 e d Uiso 0.04000
W5 O 0.5807(31) 0.1261(34) 0.4578(34) 0.43(2) 4 e d Uiso 0.04000
